data_2213491
loop_
_publ_author_name
'B. Thimme Gowda'
'Jozef Ko\<z\'i\<sek'
'Miroslav Tokar\<c\'ik'
'Hartmut Fuess '

_publ_section_title
;
 2,2,2-Trichloro-<i>N</i>-(3,4-dichlorophenyl)acetamide
;
_journal_coeditor_code OM2108
_journal_issue 5
_journal_name_full 'Acta Crystallographica Section E'
_journal_page_first o2567
_journal_page_last o2568
_journal_paper_doi 10.1107/S1600536807016947
_journal_volume 63
_journal_year 2007
_chemical_formula_iupac 'C8 H4 Cl5 N O'
_chemical_formula_moiety 'C8 H4 Cl5 N O'
_chemical_formula_sum 'C8 H4 Cl5 N O'
_chemical_formula_weight 307.37
_chemical_name_systematic
;
2,2,2-trichloro-N-(3,4-dichlorophenyl)acetamide
;
_space_group_IT_number 14
_symmetry_cell_setting monoclinic
_symmetry_space_group_name_Hall '-P 2ybc'
_symmetry_space_group_name_H-M 'P 1 21/c 1'
_atom_sites_solution_hydrogens geom
_atom_sites_solution_primary direct
_atom_sites_solution_secondary difmap
_cell_angle_alpha 90
_cell_angle_beta 104.041(3)
_cell_angle_gamma 90
_cell_formula_units_Z 4
_cell_length_a 5.8610(2)
_cell_length_b 20.2384(6)
_cell_length_c 9.9791(3)
_cell_measurement_reflns_used 8530
_cell_measurement_temperature 295(2)
_cell_measurement_theta_max 28.923
_cell_measurement_theta_min 2.9022
_cell_volume 1148.33(6)
_computing_cell_refinement
;
CrysAlis RED (Oxford Diffraction, 2006)
;
_computing_data_collection
;
CrysAlis CCD (Oxford Diffraction, 2006)
;
_computing_data_reduction
;
CrysAlis RED
;
_computing_molecular_graphics 'ORTEP-3 for Windows (Farrugia, 1997)'
_computing_publication_material
;
SHELXL97,
PLATON (Spek, 2003) and
WinGX (Farrugia, 1999)
;
_computing_structure_refinement 'SHELXL97 (Sheldrick, 1997)'
_computing_structure_solution 'SHELXS97 (Sheldrick, 1997)'
_diffrn_ambient_temperature 295(2)
_diffrn_detector_area_resol_mean 10.434
_diffrn_measured_fraction_theta_full 0.999
_diffrn_measured_fraction_theta_max 0.999
_diffrn_measurement_device '4-circle kappa geometry goniometer'
_diffrn_measurement_device_type 'Oxford Diffraction Xcalibur'
_diffrn_measurement_method \w
_diffrn_radiation_monochromator graphite
_diffrn_radiation_type MoK\a
_diffrn_radiation_wavelength 0.71073
_diffrn_reflns_av_R_equivalents 0.0179
_diffrn_reflns_limit_h_max 7
_diffrn_reflns_limit_h_min -7
_diffrn_reflns_limit_k_max 25
_diffrn_reflns_limit_k_min -25
_diffrn_reflns_limit_l_max 12
_diffrn_reflns_limit_l_min -12
_diffrn_reflns_number 15232
_diffrn_reflns_theta_full 26.37
_diffrn_reflns_theta_max 26.37
_diffrn_reflns_theta_min 3.58
_exptl_absorpt_coefficient_mu 1.232
_exptl_absorpt_correction_T_max 0.877
_exptl_absorpt_correction_T_min 0.816
_exptl_absorpt_correction_type multi-scan
_exptl_absorpt_process_details
;
(CrysAlis RED; Oxford Diffraction, 2006)
;
_exptl_crystal_colour colourless
_exptl_crystal_density_diffrn 1.778
_exptl_crystal_density_method 'not measured'
_exptl_crystal_description prism
_exptl_crystal_F_000 608
_exptl_crystal_size_max 0.28
_exptl_crystal_size_mid 0.14
_exptl_crystal_size_min 0.11
_refine_diff_density_max 0.305
_refine_diff_density_min -0.34
_refine_ls_extinction_method none
_refine_ls_goodness_of_fit_ref 1.046
_refine_ls_hydrogen_treatment constr
_refine_ls_matrix_type full
_refine_ls_number_parameters 167
_refine_ls_number_reflns 2357
_refine_ls_number_restraints 4
_refine_ls_restrained_S_all 1.048
_refine_ls_R_factor_all 0.0338
_refine_ls_R_factor_gt 0.028
_refine_ls_shift/su_max 0.002
_refine_ls_shift/su_mean 0
_refine_ls_structure_factor_coef Fsqd
_refine_ls_weighting_details 'calc w=1/[\s^2^(Fo^2^)+(0.0272P)^2^+0.4388P] where P=(Fo^2^+2Fc^2^)/3'
_refine_ls_weighting_scheme calc
_refine_ls_wR_factor_gt 0.0639
_refine_ls_wR_factor_ref 0.0665
_reflns_number_gt 2045
_reflns_number_total 2357
_reflns_threshold_expression I>2\s(I)
_cod_data_source_file om2108.cif
_cod_data_source_block I
_cod_original_sg_symbol_H-M 'P 21/c'
_cod_database_code 2213491
_cod_database_fobs_code 2213491

loop_
_symmetry_equiv_pos_as_xyz
'x, y, z'
'-x, y+1/2, -z+1/2'
'-x, -y, -z'
'x, -y-1/2, z-1/2'

loop_
_atom_site_type_symbol
_atom_site_label
_atom_site_fract_x
_atom_site_fract_y
_atom_site_fract_z
_atom_site_U_iso_or_equiv
_atom_site_adp_type
_atom_site_calc_flag
_atom_site_refinement_flags
_atom_site_occupancy
_atom_site_disorder_assembly
_atom_site_disorder_group
C C4 0.4696(3) 0.18238(8) 0.05029(17) 0.0404(4) Uani d D 1 . .
Cl Cl1 0.3336(10) 0.1497(2) 0.1770(4) 0.0617(8) Uani d P 0.56(3) A 1
Cl Cl2 0.6606(10) 0.1218(3) 0.0124(6) 0.0635(9) Uani d P 0.56(3) A 1
Cl Cl3 0.2497(12) 0.1984(2) -0.0999(6) 0.0633(10) Uani d P 0.56(3) A 1
Cl Cl1D 0.281(2) 0.1651(8) 0.1558(12) 0.088(2) Uani d PD 0.44(3) A 2
Cl Cl2D 0.6652(15) 0.1180(4) 0.050(2) 0.091(2) Uani d PD 0.44(3) A 2
Cl Cl3D 0.294(2) 0.1953(3) -0.1178(9) 0.0742(19) Uani d PD 0.44(3) A 2
C C5 0.6186(3) 0.24388(8) 0.10823(15) 0.0369(3) Uani d . 1 A .
C C8 0.8359(3) 0.33767(8) 0.05016(15) 0.0352(3) Uani d . 1 A .
C C9 0.9985(3) 0.34908(9) -0.02784(18) 0.0473(4) Uani d . 1 . .
H H9 1.0006 0.3221 -0.1029 0.057 Uiso calc R 1 . .
C C10 1.1563(3) 0.40021(10) 0.00564(19) 0.0522(5) Uani d . 1 . .
H H10 1.2648 0.4076 -0.047 0.063 Uiso calc R 1 . .
C C11 1.1549(3) 0.44067(8) 0.11704(17) 0.0417(4) Uani d . 1 . .
C C12 0.9881(3) 0.43021(8) 0.19216(16) 0.0376(3) Uani d . 1 . .
C C13 0.8285(3) 0.37909(8) 0.15910(15) 0.0372(3) Uani d . 1 . .
H H13 0.7167 0.3726 0.2098 0.045 Uiso calc R 1 . .
N N7 0.6783(3) 0.28332(7) 0.01494(13) 0.0383(3) Uani d D 1 . .
H H7N 0.641(3) 0.2726(9) -0.0682(15) 0.046 Uiso d D 1 . .
O O6 0.6807(3) 0.25156(7) 0.23192(11) 0.0600(4) Uani d . 1 . .
Cl Cl14 1.36087(9) 0.50281(3) 0.16145(6) 0.06382(16) Uani d . 1 . .
Cl Cl15 0.97905(10) 0.48035(3) 0.33080(5) 0.06238(16) Uani d . 1 . .

loop_
_atom_site_aniso_label
_atom_site_aniso_U_11
_atom_site_aniso_U_22
_atom_site_aniso_U_33
_atom_site_aniso_U_12
_atom_site_aniso_U_13
_atom_site_aniso_U_23
C4 0.0478(9) 0.0351(8) 0.0375(8) -0.0002(7) 0.0090(7) 0.0003(7)
Cl1 0.0794(15) 0.0564(13) 0.0548(11) -0.0196(9) 0.0271(9) 0.0039(7)
Cl2 0.0706(13) 0.0422(10) 0.0834(16) 0.0148(8) 0.0298(13) -0.0026(9)
Cl3 0.0645(15) 0.0498(9) 0.0583(15) -0.0056(9) -0.0188(12) 0.0079(11)
Cl1D 0.088(3) 0.103(4) 0.086(3) -0.049(3) 0.047(3) -0.022(3)
Cl2D 0.0885(19) 0.0453(12) 0.133(6) 0.0208(12) 0.012(3) 0.001(3)
Cl3D 0.087(4) 0.0649(16) 0.0536(15) -0.0269(19) -0.0165(19) -0.0107(12)
C5 0.0445(9) 0.0359(8) 0.0286(8) -0.0014(7) 0.0056(6) 0.0008(6)
C8 0.0432(8) 0.0340(8) 0.0267(7) 0.0004(7) 0.0051(6) 0.0026(6)
C9 0.0604(11) 0.0470(10) 0.0396(9) -0.0012(8) 0.0218(8) -0.0065(7)
C10 0.0546(11) 0.0544(11) 0.0553(11) -0.0063(9) 0.0283(9) -0.0020(9)
C11 0.0398(9) 0.0368(8) 0.0473(9) -0.0021(7) 0.0085(7) 0.0026(7)
C12 0.0448(9) 0.0333(8) 0.0328(7) 0.0013(7) 0.0058(7) -0.0017(6)
C13 0.0439(9) 0.0378(9) 0.0314(8) -0.0013(7) 0.0123(7) -0.0005(6)
N7 0.0533(8) 0.0376(7) 0.0229(6) -0.0061(6) 0.0070(6) -0.0026(5)
O6 0.0891(10) 0.0621(8) 0.0257(6) -0.0286(7) 0.0078(6) 0.0015(5)
Cl14 0.0538(3) 0.0559(3) 0.0831(4) -0.0179(2) 0.0192(3) -0.0067(3)
Cl15 0.0794(4) 0.0572(3) 0.0553(3) -0.0214(3) 0.0255(3) -0.0256(2)

loop_
_atom_type_symbol
_atom_type_description
_atom_type_scat_dispersion_real
_atom_type_scat_dispersion_imag
_atom_type_scat_source
C C 0.0033 0.0016 'International Tables Vol C Tables 4.2.6.8 and 6.1.1.4'
H H 0 0 'International Tables Vol C Tables 4.2.6.8 and 6.1.1.4'
N N 0.0061 0.0033 'International Tables Vol C Tables 4.2.6.8 and 6.1.1.4'
O O 0.0106 0.006 'International Tables Vol C Tables 4.2.6.8 and 6.1.1.4'
Cl Cl 0.1484 0.1585 'International Tables Vol C Tables 4.2.6.8 and 6.1.1.4'

loop_
_geom_angle_atom_site_label_1
_geom_angle_atom_site_label_2
_geom_angle_atom_site_label_3
_geom_angle
_geom_angle_publ_flag
C5 C4 Cl2D 106.9(3) ?
C5 C4 Cl1D 108.6(3) ?
Cl2D C4 Cl1D 111.4(3) ?
C5 C4 Cl3 113.63(19) ?
Cl2D C4 Cl3 119.2(5) ?
Cl1D C4 Cl3 96.4(5) ?
C5 C4 Cl3D 112.5(2) ?
Cl2D C4 Cl3D 110.1(4) ?
Cl1D C4 Cl3D 107.3(4) ?
Cl3 C4 Cl3D 11.7(6) ?
C5 C4 Cl2 108.0(2) ?
Cl2D C4 Cl2 12.5(6) ?
Cl1D C4 Cl2 121.3(6) ?
Cl3 C4 Cl2 108.6(3) ?
Cl3D C4 Cl2 98.8(4) ?
C5 C4 Cl1 110.05(19) ?
Cl2D C4 Cl1 97.5(5) ?
Cl1D C4 Cl1 14.7(6) ?
Cl3 C4 Cl1 108.3(3) ?
Cl3D C4 Cl1 118.3(4) ?
Cl2 C4 Cl1 108.1(2) ?
O6 C5 N7 124.71(15) y
O6 C5 C4 119.15(14) y
N7 C5 C4 116.05(13) y
C13 C8 C9 119.79(15) y
C13 C8 N7 121.37(14) y
C9 C8 N7 118.84(14) y
C10 C9 C8 120.15(16) ?
C10 C9 H9 119.9 ?
C8 C9 H9 119.9 ?
C9 C10 C11 120.43(16) ?
C9 C10 H10 119.8 ?
C11 C10 H10 119.8 ?
C10 C11 C12 119.18(15) ?
C10 C11 Cl14 119.87(13) ?
C12 C11 Cl14 120.95(13) ?
C13 C12 C11 120.78(15) ?
C13 C12 Cl15 118.77(12) ?
C11 C12 Cl15 120.45(13) ?
C12 C13 C8 119.62(14) ?
C12 C13 H13 120.2 ?
C8 C13 H13 120.2 ?
C5 N7 C8 123.60(13) y
C5 N7 H7N 119.1(13) ?
C8 N7 H7N 116.4(13) ?

loop_
_geom_bond_atom_site_label_1
_geom_bond_atom_site_label_2
_geom_bond_distance
_geom_bond_publ_flag
C4 C5 1.549(2) y
C4 Cl2D 1.735(6) ?
C4 Cl1D 1.737(6) ?
C4 Cl3 1.754(4) ?
C4 Cl3D 1.760(5) ?
C4 Cl2 1.762(5) ?
C4 Cl1 1.778(4) ?
C5 O6 1.2092(18) y
C5 N7 1.336(2) y
C8 C13 1.382(2) ?
C8 C9 1.388(2) ?
C8 N7 1.424(2) y
C9 C10 1.374(3) ?
C9 H9 0.93 ?
C10 C11 1.382(2) ?
C10 H10 0.93 ?
C11 C12 1.385(2) ?
C11 Cl14 1.7249(17) ?
C12 C13 1.380(2) ?
C12 Cl15 1.7269(16) ?
C13 H13 0.93 ?
N7 H7N 0.834(14) ?

loop_
_geom_torsion_atom_site_label_1
_geom_torsion_atom_site_label_2
_geom_torsion_atom_site_label_3
_geom_torsion_atom_site_label_4
_geom_torsion
_geom_torsion_publ_flag
Cl2D C4 C5 O6 -84.4(7) ?
Cl1D C4 C5 O6 35.9(8) ?
Cl3 C4 C5 O6 142.0(4) ?
Cl3D C4 C5 O6 154.6(6) ?
Cl2 C4 C5 O6 -97.5(2) ?
Cl1 C4 C5 O6 20.4(3) ?
Cl2D C4 C5 N7 92.4(7) ?
Cl1D C4 C5 N7 -147.2(8) ?
Cl3 C4 C5 N7 -41.1(4) ?
Cl3D C4 C5 N7 -28.5(6) ?
Cl2 C4 C5 N7 79.4(2) ?
Cl1 C4 C5 N7 -162.7(2) ?
C13 C8 C9 C10 1.9(3) ?
N7 C8 C9 C10 -178.49(16) y
C8 C9 C10 C11 0.0(3) ?
C9 C10 C11 C12 -1.8(3) ?
C9 C10 C11 Cl14 177.71(14) ?
C10 C11 C12 C13 1.6(3) ?
Cl14 C11 C12 C13 -177.86(13) ?
C10 C11 C12 Cl15 -179.30(14) ?
Cl14 C11 C12 Cl15 1.2(2) ?
C11 C12 C13 C8 0.3(2) ?
Cl15 C12 C13 C8 -178.78(12) ?
C9 C8 C13 C12 -2.1(2) ?
N7 C8 C13 C12 178.36(14) y
O6 C5 N7 C8 4.0(3) ?
C4 C5 N7 C8 -172.72(14) y
C13 C8 N7 C5 -40.9(2) y
C9 C8 N7 C5 139.49(17) y
